data_4503473
loop_
_publ_author_name
'Liu, Pei-Pei'
'Cheng, Ai-Ling'
'Yue, Qi'
'Liu, Na'
'Sun, Wei-Wei'
'Gao, En-Qing'

_publ_section_title
;
 Cobalt(II) Coordination Networks Dependent upon the Spacer Length of
 Flexible Bis(tetrazole) Ligands
;
_journal_issue 5
_journal_name_full 'Crystal Growth &amp; Design'
_journal_page_first 1668
_journal_paper_doi 10.1021/cg701167e
_journal_volume 8
_journal_year 2008
_chemical_formula_sum 'C14 H18 Co N26 S2'
_chemical_formula_weight 673.59
_chemical_name_systematic
; 
 ? 
;
_space_group_IT_number 14
_symmetry_cell_setting monoclinic
_symmetry_space_group_name_Hall '-P 2yn'
_symmetry_space_group_name_H-M 'P 1 21/n 1'
_atom_sites_solution_hydrogens geom
_atom_sites_solution_primary direct
_atom_sites_solution_secondary difmap
_audit_creation_method SHELXL-97
_cell_angle_alpha 90.00
_cell_angle_beta 92.97(3)
_cell_angle_gamma 90.00
_cell_formula_units_Z 2
_cell_length_a 6.8262(14)
_cell_length_b 10.183(2)
_cell_length_c 19.735(4)
_cell_measurement_reflns_used 3595
_cell_measurement_temperature 293(2)
_cell_measurement_theta_max 27.288
_cell_measurement_theta_min 2.251
_cell_volume 1370.0(5)
_computing_cell_refinement 'Bruker SMART'
_computing_data_collection 'Bruker SMART'
_computing_data_reduction 'Bruker SHELXTL'
_computing_molecular_graphics 'Bruker SHELXTL'
_computing_publication_material 'Bruker SHELXTL'
_computing_structure_refinement 'SHELXL-97 (Sheldrick, 1997)'
_computing_structure_solution 'SHELXS-97 (Sheldrick, 1990)'
_diffrn_ambient_temperature 293(2)
_diffrn_measured_fraction_theta_full 0.989
_diffrn_measured_fraction_theta_max 0.989
_diffrn_measurement_device_type 'CCD area detector'
_diffrn_measurement_method 'phi and omega scans'
_diffrn_radiation_monochromator graphite
_diffrn_radiation_source 'fine-focus sealed tube'
_diffrn_radiation_type MoK\a
_diffrn_radiation_wavelength 0.71073
_diffrn_reflns_av_R_equivalents 0.0229
_diffrn_reflns_av_sigmaI/netI 0.0270
_diffrn_reflns_limit_h_max 8
_diffrn_reflns_limit_h_min -8
_diffrn_reflns_limit_k_max 13
_diffrn_reflns_limit_k_min -11
_diffrn_reflns_limit_l_max 15
_diffrn_reflns_limit_l_min -25
_diffrn_reflns_number 8390
_diffrn_reflns_theta_full 27.51
_diffrn_reflns_theta_max 27.51
_diffrn_reflns_theta_min 2.25
_diffrn_standards_decay_% 2.5
_exptl_absorpt_coefficient_mu 0.840
_exptl_absorpt_correction_T_max 0.8499
_exptl_absorpt_correction_T_min 0.8174
_exptl_absorpt_correction_type multi-scan
_exptl_crystal_colour red
_exptl_crystal_density_diffrn 1.633
_exptl_crystal_density_method 'not measured'
_exptl_crystal_description prism
_exptl_crystal_F_000 686
_exptl_crystal_size_max 0.25
_exptl_crystal_size_mid 0.20
_exptl_crystal_size_min 0.20
_refine_diff_density_max 0.745
_refine_diff_density_min -0.808
_refine_diff_density_rms 0.065
_refine_ls_extinction_method none
_refine_ls_goodness_of_fit_ref 1.037
_refine_ls_hydrogen_treatment constr
_refine_ls_matrix_type full
_refine_ls_number_parameters 196
_refine_ls_number_reflns 3107
_refine_ls_number_restraints 0
_refine_ls_restrained_S_all 1.037
_refine_ls_R_factor_all 0.0479
_refine_ls_R_factor_gt 0.0382
_refine_ls_shift/su_max 0.000
_refine_ls_shift/su_mean 0.000
_refine_ls_structure_factor_coef Fsqd
_refine_ls_weighting_details 'calc w=1/[\s^2^(Fo^2^)+(0.0424P)^2^+0.9428P] where P=(Fo^2^+2Fc^2^)/3'
_refine_ls_weighting_scheme calc
_refine_ls_wR_factor_gt 0.0912
_refine_ls_wR_factor_ref 0.0975
_reflns_number_gt 2591
_reflns_number_total 3107
_reflns_threshold_expression >2sigma(I)
_cod_data_source_file cg701167e-file003.cif
_cod_data_source_block 1
_cod_depositor_comments
;
The following automatic conversions were performed:

'_symmetry_cell_setting' value 'Monoclinic' changed to 'monoclinic'
according to /home/saulius/struct/CIF-dictionaries/cif_core.dic
dictionary named 'cif_core.dic' version 2.4.1 from 2010-06-29.

Automatic conversion script
Id: cif_fix_values 1715 2011-07-08 13:25:40Z adriana 
;
_cod_original_cell_volume 1369.9(5)
_cod_original_sg_symbol_H-M P2(1)/n
_cod_database_code 4503473

loop_
_symmetry_equiv_pos_as_xyz
'x, y, z'
'-x+1/2, y+1/2, -z+1/2'
'-x, -y, -z'
'x-1/2, -y-1/2, z-1/2'

loop_
_atom_site_label
_atom_site_type_symbol
_atom_site_fract_x
_atom_site_fract_y
_atom_site_fract_z
_atom_site_U_iso_or_equiv
_atom_site_adp_type
_atom_site_occupancy
_atom_site_symmetry_multiplicity
_atom_site_calc_flag
_atom_site_refinement_flags
Co1 Co 0.5000 0.5000 0.0000 0.02684(12) Uani 1 2 d S
C1 C 0.2957(3) 0.3634(2) 0.11757(11) 0.0356(5) Uani 1 1 d .
H1A H 0.2514 0.2971 0.0882 0.043 Uiso 1 1 calc R
C2 C 0.1715(4) 0.2744(2) 0.22682(12) 0.0414(5) Uani 1 1 d .
H2A H 0.2516 0.2641 0.2685 0.050 Uiso 1 1 calc R
H2B H 0.1646 0.1897 0.2043 0.050 Uiso 1 1 calc R
C3 C -0.0320(4) 0.3149(3) 0.24407(12) 0.0443(6) Uani 1 1 d .
H3A H -0.1111 0.3281 0.2024 0.053 Uiso 1 1 calc R
H3B H -0.0912 0.2444 0.2690 0.053 Uiso 1 1 calc R
C4 C -0.1118(4) 0.5493(3) 0.26978(16) 0.0578(7) Uani 1 1 d .
H4A H -0.1777 0.5708 0.2289 0.069 Uiso 1 1 calc R
C5 C 0.7022(3) 0.2207(2) -0.01654(11) 0.0349(5) Uani 1 1 d .
H5A H 0.6265 0.2008 -0.0557 0.042 Uiso 1 1 calc R
C6 C 0.8899(3) 0.0075(2) -0.00319(14) 0.0393(5) Uani 1 1 d .
H6A H 0.8429 -0.0130 -0.0492 0.047 Uiso 1 1 calc R
H6B H 0.8297 -0.0536 0.0272 0.047 Uiso 1 1 calc R
C7 C 0.8022(3) 0.6870(2) 0.08065(11) 0.0348(5) Uani 1 1 d .
N1 N 0.3963(3) 0.46590(17) 0.10033(9) 0.0322(4) Uani 1 1 d .
N2 N 0.4310(4) 0.5352(2) 0.15800(12) 0.0585(7) Uani 1 1 d .
N3 N 0.3536(4) 0.4767(2) 0.20836(11) 0.0577(7) Uani 1 1 d .
N4 N 0.2665(3) 0.36835(17) 0.18313(9) 0.0337(4) Uani 1 1 d .
N5 N -0.0344(3) 0.43463(19) 0.28434(9) 0.0360(4) Uani 1 1 d .
N6 N 0.0465(3) 0.4403(2) 0.34715(11) 0.0519(5) Uani 1 1 d .
N7 N 0.0164(4) 0.5584(3) 0.36901(13) 0.0614(6) Uani 1 1 d .
N8 N -0.0833(4) 0.6288(3) 0.32081(15) 0.0695(7) Uani 1 1 d .
N9 N 0.6952(2) 0.33076(17) 0.01746(9) 0.0311(4) Uani 1 1 d .
N10 N 0.8284(3) 0.3187(2) 0.07007(10) 0.0416(5) Uani 1 1 d .
N11 N 0.9125(3) 0.20486(19) 0.06832(10) 0.0413(5) Uani 1 1 d .
N12 N 0.8339(2) 0.14216(16) 0.01367(9) 0.0303(4) Uani 1 1 d .
N13 N 0.7067(3) 0.62816(19) 0.04151(10) 0.0384(4) Uani 1 1 d .
S1 S 0.93288(11) 0.77506(9) 0.13569(3) 0.0614(2) Uani 1 1 d .

loop_
_atom_site_aniso_label
_atom_site_aniso_U_11
_atom_site_aniso_U_22
_atom_site_aniso_U_33
_atom_site_aniso_U_23
_atom_site_aniso_U_13
_atom_site_aniso_U_12
Co1 0.0307(2) 0.0209(2) 0.0291(2) -0.00029(15) 0.00322(15) 0.00518(15)
C1 0.0412(11) 0.0345(12) 0.0312(11) -0.0040(9) 0.0033(9) -0.0052(9)
C2 0.0535(14) 0.0352(12) 0.0359(12) 0.0042(10) 0.0073(10) -0.0044(10)
C3 0.0482(13) 0.0498(15) 0.0349(12) -0.0035(10) 0.0020(10) -0.0150(11)
C4 0.0627(17) 0.0539(17) 0.0566(17) 0.0145(14) -0.0004(14) 0.0141(14)
C5 0.0393(11) 0.0313(11) 0.0334(11) -0.0045(9) -0.0048(9) 0.0133(9)
C6 0.0376(12) 0.0234(11) 0.0565(15) -0.0045(10) -0.0025(10) 0.0110(9)
C7 0.0309(10) 0.0404(12) 0.0333(11) 0.0100(9) 0.0035(9) 0.0023(9)
N1 0.0366(9) 0.0281(9) 0.0323(9) -0.0025(7) 0.0054(7) 0.0014(7)
N2 0.0886(17) 0.0446(12) 0.0446(12) -0.0163(10) 0.0243(12) -0.0271(12)
N3 0.0862(17) 0.0496(13) 0.0391(12) -0.0145(10) 0.0212(11) -0.0264(12)
N4 0.0403(10) 0.0290(9) 0.0318(9) -0.0017(7) 0.0040(8) -0.0025(7)
N5 0.0347(9) 0.0410(11) 0.0321(9) 0.0072(8) 0.0016(7) -0.0022(8)
N6 0.0638(14) 0.0503(13) 0.0398(11) -0.0012(10) -0.0144(10) 0.0064(11)
N7 0.0644(15) 0.0602(16) 0.0594(15) -0.0186(13) 0.0024(12) -0.0014(13)
N8 0.0748(17) 0.0478(15) 0.086(2) 0.0016(14) 0.0056(15) 0.0126(13)
N9 0.0357(9) 0.0264(9) 0.0312(9) -0.0001(7) 0.0008(7) 0.0099(7)
N10 0.0472(11) 0.0355(10) 0.0410(11) -0.0080(8) -0.0088(9) 0.0144(9)
N11 0.0446(10) 0.0351(10) 0.0430(11) -0.0037(9) -0.0103(9) 0.0134(9)
N12 0.0320(8) 0.0242(9) 0.0344(9) -0.0015(7) 0.0008(7) 0.0089(7)
N13 0.0401(10) 0.0335(10) 0.0415(11) -0.0001(8) 0.0008(8) -0.0009(8)
S1 0.0581(4) 0.0871(6) 0.0377(3) 0.0022(3) -0.0091(3) -0.0274(4)

loop_
_atom_type_symbol
_atom_type_description
_atom_type_scat_dispersion_real
_atom_type_scat_dispersion_imag
_atom_type_scat_source
C C 0.0033 0.0016 'International Tables Vol C Tables 4.2.6.8 and 6.1.1.4'
H H 0.0000 0.0000 'International Tables Vol C Tables 4.2.6.8 and 6.1.1.4'
N N 0.0061 0.0033 'International Tables Vol C Tables 4.2.6.8 and 6.1.1.4'
S S 0.1246 0.1234 'International Tables Vol C Tables 4.2.6.8 and 6.1.1.4'
Co Co 0.3494 0.9721 'International Tables Vol C Tables 4.2.6.8 and 6.1.1.4'

loop_
_geom_angle_atom_site_label_1
_geom_angle_atom_site_label_2
_geom_angle_atom_site_label_3
_geom_angle
_geom_angle_site_symmetry_1
_geom_angle_site_symmetry_3
N13 Co1 N13 180.00(10) 3_665 .
N13 Co1 N1 89.29(7) 3_665 3_665
N13 Co1 N1 90.71(7) . 3_665
N13 Co1 N1 90.71(7) 3_665 .
N13 Co1 N1 89.29(7) . .
N1 Co1 N1 180.00(9) 3_665 .
N13 Co1 N9 87.87(7) 3_665 .
N13 Co1 N9 92.13(7) . .
N1 Co1 N9 92.57(7) 3_665 .
N1 Co1 N9 87.43(7) . .
N13 Co1 N9 92.13(7) 3_665 3_665
N13 Co1 N9 87.87(7) . 3_665
N1 Co1 N9 87.43(7) 3_665 3_665
N1 Co1 N9 92.57(7) . 3_665
N9 Co1 N9 180.0 . 3_665
N1 C1 N4 109.48(19) . .
N1 C1 H1A 125.3 . .
N4 C1 H1A 125.3 . .
N4 C2 C3 113.4(2) . .
N4 C2 H2A 108.9 . .
C3 C2 H2A 108.9 . .
N4 C2 H2B 108.9 . .
C3 C2 H2B 108.9 . .
H2A C2 H2B 107.7 . .
N5 C3 C2 112.91(19) . .
N5 C3 H3A 109.0 . .
C2 C3 H3A 109.0 . .
N5 C3 H3B 109.0 . .
C2 C3 H3B 109.0 . .
H3A C3 H3B 107.8 . .
N8 C4 N5 110.1(3) . .
N8 C4 H4A 125.0 . .
N5 C4 H4A 125.0 . .
N9 C5 N12 109.20(18) . .
N9 C5 H5A 125.4 . .
N12 C5 H5A 125.4 . .
N12 C6 C6 110.2(2) . 3_755
N12 C6 H6A 109.6 . .
C6 C6 H6A 109.6 3_755 .
N12 C6 H6B 109.6 . .
C6 C6 H6B 109.6 3_755 .
H6A C6 H6B 108.1 . .
N13 C7 S1 178.0(2) . .
C1 N1 N2 105.69(18) . .
C1 N1 Co1 124.64(15) . .
N2 N1 Co1 129.48(15) . .
N3 N2 N1 110.2(2) . .
N2 N3 N4 106.57(19) . .
C1 N4 N3 108.04(18) . .
C1 N4 C2 130.32(19) . .
N3 N4 C2 121.51(18) . .
C4 N5 N6 108.0(2) . .
C4 N5 C3 130.1(2) . .
N6 N5 C3 121.9(2) . .
N7 N6 N5 106.5(2) . .
N6 N7 N8 109.9(2) . .
C4 N8 N7 105.4(2) . .
C5 N9 N10 105.97(17) . .
C5 N9 Co1 129.06(14) . .
N10 N9 Co1 124.87(13) . .
N11 N10 N9 110.07(18) . .
N10 N11 N12 106.75(17) . .
C5 N12 N11 108.01(17) . .
C5 N12 C6 129.96(19) . .
N11 N12 C6 121.98(17) . .
C7 N13 Co1 161.36(18) . .

loop_
_geom_bond_atom_site_label_1
_geom_bond_atom_site_label_2
_geom_bond_distance
_geom_bond_site_symmetry_2
Co1 N13 2.0605(19) 3_665
Co1 N13 2.0605(19) .
Co1 N1 2.1650(18) 3_665
Co1 N1 2.1650(18) .
Co1 N9 2.1948(16) .
Co1 N9 2.1948(16) 3_665
C1 N1 1.304(3) .
C1 N4 1.320(3) .
C1 H1A 0.9300 .
C2 N4 1.462(3) .
C2 C3 1.505(3) .
C2 H2A 0.9700 .
C2 H2B 0.9700 .
C3 N5 1.456(3) .
C3 H3A 0.9700 .
C3 H3B 0.9700 .
C4 N8 1.299(4) .
C4 N5 1.308(3) .
C4 H4A 0.9300 .
C5 N9 1.309(3) .
C5 N12 1.322(3) .
C5 H5A 0.9300 .
C6 N12 1.467(2) .
C6 C6 1.510(4) 3_755
C6 H6A 0.9700 .
C6 H6B 0.9700 .
C7 N13 1.153(3) .
C7 S1 1.637(2) .
N1 N2 1.350(3) .
N2 N3 1.295(3) .
N3 N4 1.337(3) .
N5 N6 1.332(3) .
N6 N7 1.298(3) .
N7 N8 1.347(4) .
N9 N10 1.350(2) .
N10 N11 1.294(3) .
N11 N12 1.341(2) .

loop_
_geom_hbond_atom_site_label_D
_geom_hbond_atom_site_label_H
_geom_hbond_atom_site_label_A
_geom_hbond_distance_DH
_geom_hbond_distance_HA
_geom_hbond_distance_DA
_geom_hbond_angle_DHA
_geom_hbond_site_symmetry_A
C2 H2A S1 0.97 2.79 3.728(3) 161.9 2_645
C6 H6B S1 0.97 2.82 3.621(3) 140.2 1_545
C3 H3A N10 0.97 2.62 3.516(3) 153.0 1_455
C1 H1A N11 0.93 2.51 3.183(3) 129.6 1_455

loop_
_geom_torsion_atom_site_label_1
_geom_torsion_atom_site_label_2
_geom_torsion_atom_site_label_3
_geom_torsion_atom_site_label_4
_geom_torsion
_geom_torsion_site_symmetry_1
N4 C2 C3 N5 -64.6(3) .
N4 C1 N1 N2 0.6(3) .
N4 C1 N1 Co1 175.99(14) .
N13 Co1 N1 C1 20.77(18) 3_665
N13 Co1 N1 C1 -159.23(18) .
N1 Co1 N1 C1 150(100) 3_665
N9 Co1 N1 C1 -67.07(18) .
N9 Co1 N1 C1 112.93(18) 3_665
N13 Co1 N1 N2 -164.9(2) 3_665
N13 Co1 N1 N2 15.1(2) .
N1 Co1 N1 N2 -36(100) 3_665
N9 Co1 N1 N2 107.2(2) .
N9 Co1 N1 N2 -72.8(2) 3_665
C1 N1 N2 N3 -0.1(3) .
Co1 N1 N2 N3 -175.27(18) .
N1 N2 N3 N4 -0.3(3) .
N1 C1 N4 N3 -0.8(3) .
N1 C1 N4 C2 -176.6(2) .
N2 N3 N4 C1 0.7(3) .
N2 N3 N4 C2 176.9(2) .
C3 C2 N4 C1 -103.5(3) .
C3 C2 N4 N3 81.2(3) .
N8 C4 N5 N6 0.2(3) .
N8 C4 N5 C3 178.8(2) .
C2 C3 N5 C4 116.3(3) .
C2 C3 N5 N6 -65.3(3) .
C4 N5 N6 N7 -0.1(3) .
C3 N5 N6 N7 -178.9(2) .
N5 N6 N7 N8 0.1(3) .
N5 C4 N8 N7 -0.2(3) .
N6 N7 N8 C4 0.1(3) .
N12 C5 N9 N10 0.3(3) .
N12 C5 N9 Co1 -176.24(14) .
N13 Co1 N9 C5 28.7(2) 3_665
N13 Co1 N9 C5 -151.3(2) .
N1 Co1 N9 C5 -60.5(2) 3_665
N1 Co1 N9 C5 119.5(2) .
N9 Co1 N9 C5 158(100) 3_665
N13 Co1 N9 N10 -147.22(18) 3_665
N13 Co1 N9 N10 32.78(18) .
N1 Co1 N9 N10 123.58(18) 3_665
N1 Co1 N9 N10 -56.42(18) .
N9 Co1 N9 N10 -18(100) 3_665
C5 N9 N10 N11 -0.4(3) .
Co1 N9 N10 N11 176.34(15) .
N9 N10 N11 N12 0.3(3) .
N9 C5 N12 N11 -0.1(3) .
N9 C5 N12 C6 177.4(2) .
N10 N11 N12 C5 -0.1(3) .
N10 N11 N12 C6 -177.9(2) .
C6 C6 N12 C5 137.2(3) 3_755
C6 C6 N12 N11 -45.6(4) 3_755
S1 C7 N13 Co1 -102(6) .
N13 Co1 N13 C7 41(100) 3_665
N1 Co1 N13 C7 -173.6(6) 3_665
N1 Co1 N13 C7 6.4(6) .
N9 Co1 N13 C7 -81.0(6) .
N9 Co1 N13 C7 99.0(6) 3_665
